data_4334820
loop_
_publ_author_name
'Wei Ji'
'Su Jing'
'Zeyu Liu'
'Jing Shen'
'Jing Ma'
'Dunru Zhu'
'Dengke Cao'
'Limin Zheng'
'Minxia Yao'

_publ_section_title
;
 Synthesis and Study of Three Novel Macrocyclic Selena[n]ferrocenophanes
 Containing a Naphthalene Unit
;
_journal_name_full 'Inorganic Chemistry'
_journal_page_first 5786
_journal_page_last 5793
_journal_paper_doi 10.1021/ic302628y
_journal_volume 52
_journal_year 2013
_chemical_formula_sum 'C26 H26 F12 Fe P2 Pd Se4'
_chemical_formula_weight 1106.50
_chemical_name_systematic
; 
 ? 
;
_space_group_IT_number 2
_symmetry_cell_setting triclinic
_symmetry_space_group_name_Hall '-P 1'
_symmetry_space_group_name_H-M 'P -1'
_atom_sites_solution_hydrogens geom
_atom_sites_solution_primary direct
_atom_sites_solution_secondary difmap
_audit_creation_method SHELXL-97
_cell_angle_alpha 75.271(3)
_cell_angle_beta 78.638(3)
_cell_angle_gamma 83.311(3)
_cell_formula_units_Z 2
_cell_length_a 10.6758(19)
_cell_length_b 11.868(2)
_cell_length_c 13.387(2)
_cell_measurement_reflns_used 3880
_cell_measurement_temperature 293(2)
_cell_measurement_theta_max 28.058
_cell_measurement_theta_min 2.569
_cell_volume 1604.3(5)
_computing_cell_refinement SMART
_computing_data_collection 'SMART (Bruker, 2000)'
_computing_data_reduction 'SAINT (Bruker, 2000)'
_computing_molecular_graphics SHELXTL
_computing_publication_material SHELXTL
_computing_structure_refinement SHELXTL
_computing_structure_solution 'SHELXTL (Bruker, 2000)'
_diffrn_ambient_temperature 293(2)
_diffrn_measured_fraction_theta_full 0.981
_diffrn_measured_fraction_theta_max 0.981
_diffrn_measurement_device_type 'Bruker Smart Aepex CCD area detector'
_diffrn_measurement_method 'phi and omega scans'
_diffrn_radiation_monochromator graphite
_diffrn_radiation_source 'fine-focus sealed tube'
_diffrn_radiation_type MoK\a
_diffrn_radiation_wavelength 0.71073
_diffrn_reflns_av_R_equivalents 0.0234
_diffrn_reflns_av_sigmaI/netI 0.0483
_diffrn_reflns_limit_h_max 12
_diffrn_reflns_limit_h_min -12
_diffrn_reflns_limit_k_max 13
_diffrn_reflns_limit_k_min -14
_diffrn_reflns_limit_l_max 15
_diffrn_reflns_limit_l_min -12
_diffrn_reflns_number 7926
_diffrn_reflns_theta_full 25.00
_diffrn_reflns_theta_max 25.00
_diffrn_reflns_theta_min 1.95
_exptl_absorpt_coefficient_mu 5.740
_exptl_absorpt_correction_T_max 0.820
_exptl_absorpt_correction_T_min 0.743
_exptl_absorpt_correction_type multi-scan
_exptl_absorpt_process_details 'SADABS, Bruker(2000)'
_exptl_crystal_colour 'black brown'
_exptl_crystal_density_diffrn 2.290
_exptl_crystal_description blocky
_exptl_crystal_F_000 1056
_exptl_crystal_size_max 0.2
_exptl_crystal_size_mid 0.1
_exptl_crystal_size_min 0.1
_refine_diff_density_max 2.008
_refine_diff_density_min -1.751
_refine_diff_density_rms 0.190
_refine_ls_extinction_method none
_refine_ls_goodness_of_fit_ref 1.003
_refine_ls_hydrogen_treatment mixed
_refine_ls_matrix_type full
_refine_ls_number_parameters 415
_refine_ls_number_reflns 5549
_refine_ls_number_restraints 0
_refine_ls_restrained_S_all 1.003
_refine_ls_R_factor_all 0.0647
_refine_ls_R_factor_gt 0.0552
_refine_ls_shift/su_max 0.000
_refine_ls_shift/su_mean 0.000
_refine_ls_structure_factor_coef Fsqd
_refine_ls_weighting_details 'calc w=1/[\s^2^(Fo^2^)+(0.1395P)^2^+0.0000P] where P=(Fo^2^+2Fc^2^)/3'
_refine_ls_weighting_scheme calc
_refine_ls_wR_factor_gt 0.1664
_refine_ls_wR_factor_ref 0.1743
_reflns_number_gt 4615
_reflns_number_total 5549
_reflns_threshold_expression >2sigma(I)
_cod_data_source_file ic302628y_si_006.cif
_cod_data_source_block 3
_cod_original_cell_volume 1604.4(5)
_cod_database_code 4334820

loop_
_symmetry_equiv_pos_as_xyz
'x, y, z'
'-x, -y, -z'

loop_
_atom_site_label
_atom_site_type_symbol
_atom_site_fract_x
_atom_site_fract_y
_atom_site_fract_z
_atom_site_U_iso_or_equiv
_atom_site_adp_type
_atom_site_occupancy
_atom_site_symmetry_multiplicity
_atom_site_calc_flag
_atom_site_refinement_flags
Pd Pd 0.05630(4) 0.71128(3) 0.23472(3) 0.03262(19) Uani 1 1 d .
Se2 Se 0.22390(7) 0.56026(5) 0.28438(5) 0.0420(2) Uani 1 1 d .
Se4 Se -0.09926(6) 0.86471(5) 0.17389(5) 0.0371(2) Uani 1 1 d .
Se1 Se -0.03531(6) 0.66262(5) 0.42056(5) 0.0393(2) Uani 1 1 d .
Se3 Se 0.12893(7) 0.76686(6) 0.04783(5) 0.0413(2) Uani 1 1 d .
Fe Fe 0.25361(9) 0.74501(8) 0.44043(7) 0.0425(3) Uani 1 1 d .
P1 P 0.4568(2) 0.17038(17) 0.28726(15) 0.0523(5) Uani 1 1 d .
P2 P 0.7461(3) 0.54929(19) 0.1945(2) 0.0693(6) Uani 1 1 d .
F1 F 0.4431(6) 0.2506(5) 0.1763(4) 0.0906(17) Uani 1 1 d .
F2 F 0.3098(6) 0.1641(7) 0.3196(6) 0.117(2) Uani 1 1 d .
F3 F 0.4523(6) 0.2788(5) 0.3337(5) 0.0995(19) Uani 1 1 d .
F4 F 0.4703(8) 0.0893(7) 0.3967(4) 0.131(3) Uani 1 1 d .
F5 F 0.6073(5) 0.1703(6) 0.2547(5) 0.0942(18) Uani 1 1 d .
F6 F 0.4622(7) 0.0621(5) 0.2374(5) 0.109(2) Uani 1 1 d .
F7 F 0.6764(8) 0.5467(7) 0.1049(6) 0.134(3) Uani 1 1 d .
F8 F 0.6729(12) 0.6717(6) 0.1974(7) 0.177(5) Uani 1 1 d .
F9 F 0.8511(9) 0.6173(9) 0.1138(7) 0.173(4) Uani 1 1 d .
F10 F 0.8183(9) 0.5538(8) 0.2844(6) 0.159(4) Uani 1 1 d .
F11 F 0.8115(8) 0.4269(6) 0.1906(7) 0.139(3) Uani 1 1 d .
F12 F 0.6374(9) 0.4902(8) 0.2786(7) 0.154(3) Uani 1 1 d .
C24 C -0.2443(6) 0.8861(6) 0.2827(5) 0.0443(16) Uani 1 1 d .
H24A H -0.2809 0.9655 0.2619 0.053 Uiso 1 1 calc R
H24B H -0.3083 0.8347 0.2821 0.053 Uiso 1 1 calc R
C25 C -0.2256(6) 0.8663(6) 0.3950(5) 0.0453(16) Uani 1 1 d .
H25A H -0.1516 0.9060 0.3960 0.054 Uiso 1 1 calc R
H25B H -0.2997 0.9013 0.4339 0.054 Uiso 1 1 calc R
C26 C -0.2068(7) 0.7402(7) 0.4496(6) 0.0529(18) Uani 1 1 d .
H26A H -0.2673 0.6974 0.4311 0.064 Uiso 1 1 calc R
H26B H -0.2289 0.7338 0.5245 0.064 Uiso 1 1 calc R
C13 C 0.2812(8) 0.6693(6) 0.0027(6) 0.0535(18) Uani 1 1 d .
H13A H 0.2525 0.5972 -0.0035 0.064 Uiso 1 1 calc R
H13B H 0.3210 0.7095 -0.0669 0.064 Uiso 1 1 calc R
C11 C 0.3510(8) 0.5326(6) 0.1630(6) 0.0552(19) Uani 1 1 d .
H11A H 0.4304 0.5009 0.1875 0.066 Uiso 1 1 calc R
H11B H 0.3210 0.4732 0.1371 0.066 Uiso 1 1 calc R
C12 C 0.3811(8) 0.6386(7) 0.0700(6) 0.063(2) Uani 1 1 d .
H12A H 0.3897 0.7054 0.0969 0.076 Uiso 1 1 calc R
H12B H 0.4625 0.6217 0.0276 0.076 Uiso 1 1 calc R
C1 C 0.0620(6) 0.7517(6) 0.4736(5) 0.0426(15) Uani 1 1 d .
C2 C 0.1121(7) 0.7105(8) 0.5667(6) 0.0557(19) Uani 1 1 d .
H2 H 0.0988 0.6346 0.6161 0.067 Uiso 1 1 calc R
C3 C 0.1830(8) 0.7954(10) 0.5762(7) 0.077(3) Uani 1 1 d .
H3 H 0.2304 0.7894 0.6332 0.092 Uiso 1 1 calc R
C4 C 0.1784(8) 0.8949(8) 0.4867(8) 0.069(2) Uani 1 1 d .
H4 H 0.2214 0.9673 0.4729 0.083 Uiso 1 1 calc R
C5 C 0.1053(7) 0.8664(6) 0.4232(6) 0.0494(17) Uani 1 1 d .
H5 H 0.0852 0.9158 0.3568 0.059 Uiso 1 1 calc R
C6 C 0.3240(6) 0.6446(6) 0.3380(6) 0.0439(15) Uani 1 1 d .
C7 C 0.3710(7) 0.6000(7) 0.4341(7) 0.0576(19) Uani 1 1 d .
H7 H 0.3588 0.5223 0.4808 0.069 Uiso 1 1 calc R
C8 C 0.4385(7) 0.6859(9) 0.4492(8) 0.072(3) Uani 1 1 d .
H8 H 0.4808 0.6795 0.5093 0.086 Uiso 1 1 calc R
C9 C 0.4333(7) 0.7838(8) 0.3658(7) 0.063(2) Uani 1 1 d .
H9 H 0.4713 0.8575 0.3583 0.075 Uiso 1 1 calc R
C10 C 0.3627(7) 0.7612(6) 0.2956(6) 0.0520(18) Uani 1 1 d .
H10 H 0.3445 0.8144 0.2302 0.062 Uiso 1 1 calc R
C21 C -0.0474(7) 1.0809(6) 0.2056(5) 0.0469(16) Uani 1 1 d .
H21 H -0.1284 1.0746 0.2471 0.056 Uiso 1 1 calc R
C20 C 0.0166(9) 1.1812(6) 0.1923(6) 0.061(2) Uani 1 1 d .
H20 H -0.0206 1.2409 0.2243 0.074 Uiso 1 1 calc R
C19 C 0.1343(8) 1.1894(6) 0.1316(6) 0.0544(18) Uani 1 1 d .
H19 H 0.1786 1.2550 0.1238 0.065 Uiso 1 1 calc R
C18 C 0.1910(7) 1.1029(6) 0.0806(5) 0.0430(15) Uani 1 1 d .
C17 C 0.3110(7) 1.1203(6) 0.0114(6) 0.0502(17) Uani 1 1 d .
H17 H 0.3508 1.1886 0.0031 0.060 Uiso 1 1 calc R
C16 C 0.3672(6) 1.0423(7) -0.0411(6) 0.0521(18) Uani 1 1 d .
H16 H 0.4432 1.0579 -0.0883 0.063 Uiso 1 1 calc R
C15 C 0.3129(6) 0.9367(6) -0.0259(5) 0.0459(16) Uani 1 1 d .
H15 H 0.3549 0.8807 -0.0606 0.055 Uiso 1 1 calc R
C14 C 0.1961(6) 0.9144(5) 0.0408(5) 0.0383(14) Uani 1 1 d .
C23 C 0.1297(6) 0.9976(5) 0.0950(5) 0.0368(14) Uani 1 1 d .
C22 C 0.0047(6) 0.9917(5) 0.1598(5) 0.0370(14) Uani 1 1 d .

loop_
_atom_site_aniso_label
_atom_site_aniso_U_11
_atom_site_aniso_U_22
_atom_site_aniso_U_33
_atom_site_aniso_U_23
_atom_site_aniso_U_13
_atom_site_aniso_U_12
Pd 0.0407(3) 0.0259(3) 0.0296(3) -0.0042(2) -0.0078(2) 0.0020(2)
Se2 0.0531(4) 0.0273(4) 0.0430(4) -0.0051(3) -0.0120(3) 0.0070(3)
Se4 0.0388(4) 0.0351(4) 0.0348(4) -0.0036(3) -0.0100(3) 0.0042(3)
Se1 0.0445(4) 0.0341(4) 0.0339(4) 0.0009(3) -0.0049(3) -0.0036(3)
Se3 0.0548(4) 0.0384(4) 0.0295(4) -0.0082(3) -0.0081(3) 0.0032(3)
Fe 0.0430(6) 0.0486(6) 0.0367(5) -0.0116(4) -0.0082(4) -0.0012(4)
P1 0.0611(12) 0.0518(11) 0.0389(10) -0.0104(8) -0.0011(9) 0.0023(9)
P2 0.1013(19) 0.0471(12) 0.0644(14) -0.0120(10) -0.0218(13) -0.0149(12)
F1 0.112(4) 0.088(4) 0.060(3) 0.005(3) -0.023(3) 0.008(3)
F2 0.062(3) 0.180(7) 0.111(5) -0.056(5) 0.012(3) -0.019(4)
F3 0.117(5) 0.096(4) 0.103(4) -0.057(4) -0.018(4) -0.005(4)
F4 0.169(7) 0.146(6) 0.048(3) 0.025(4) -0.016(4) -0.001(5)
F5 0.064(3) 0.135(5) 0.075(4) -0.020(3) -0.006(3) 0.009(3)
F6 0.162(6) 0.069(4) 0.100(4) -0.040(3) -0.002(4) -0.017(4)
F7 0.168(7) 0.130(6) 0.136(6) -0.062(5) -0.092(6) 0.039(5)
F8 0.338(14) 0.065(4) 0.117(6) -0.035(4) -0.027(8) 0.039(6)
F9 0.173(8) 0.198(10) 0.118(6) 0.031(7) -0.005(6) -0.084(8)
F10 0.228(10) 0.163(7) 0.117(6) -0.008(5) -0.091(7) -0.088(7)
F11 0.169(7) 0.090(5) 0.176(8) -0.047(5) -0.084(6) 0.046(5)
F12 0.147(7) 0.155(8) 0.145(7) -0.021(6) 0.022(6) -0.070(6)
C24 0.032(3) 0.045(4) 0.049(4) -0.010(3) 0.003(3) 0.003(3)
C25 0.038(4) 0.049(4) 0.046(4) -0.010(3) -0.004(3) -0.003(3)
C26 0.041(4) 0.066(5) 0.043(4) -0.001(4) 0.005(3) -0.016(3)
C13 0.072(5) 0.046(4) 0.037(4) -0.012(3) 0.001(4) 0.009(4)
C11 0.066(5) 0.043(4) 0.053(4) -0.022(3) -0.006(4) 0.025(3)
C12 0.079(6) 0.053(4) 0.048(4) -0.020(4) 0.003(4) 0.024(4)
C1 0.049(4) 0.046(4) 0.032(3) -0.013(3) -0.002(3) 0.002(3)
C2 0.057(5) 0.077(5) 0.035(4) -0.017(4) -0.011(3) -0.002(4)
C3 0.058(5) 0.136(9) 0.052(5) -0.054(6) -0.010(4) 0.001(5)
C4 0.060(5) 0.079(6) 0.084(7) -0.051(5) -0.005(5) -0.009(4)
C5 0.054(4) 0.041(4) 0.059(4) -0.021(3) -0.011(4) 0.001(3)
C6 0.042(4) 0.046(4) 0.044(4) -0.019(3) -0.006(3) 0.011(3)
C7 0.049(4) 0.065(5) 0.058(5) -0.012(4) -0.020(4) 0.007(4)
C8 0.041(4) 0.100(7) 0.085(7) -0.043(6) -0.022(4) 0.021(4)
C9 0.040(4) 0.074(6) 0.078(6) -0.033(5) 0.009(4) -0.015(4)
C10 0.054(4) 0.046(4) 0.052(4) -0.017(3) 0.006(4) -0.004(3)
C21 0.058(4) 0.039(4) 0.038(4) -0.005(3) -0.004(3) 0.002(3)
C20 0.093(6) 0.038(4) 0.052(5) -0.017(3) -0.004(4) -0.002(4)
C19 0.068(5) 0.041(4) 0.056(4) -0.012(3) -0.010(4) -0.006(3)
C18 0.049(4) 0.041(4) 0.040(4) -0.004(3) -0.018(3) -0.003(3)
C17 0.053(4) 0.048(4) 0.050(4) -0.002(3) -0.015(4) -0.014(3)
C16 0.032(3) 0.069(5) 0.048(4) -0.002(4) -0.008(3) -0.002(3)
C15 0.038(3) 0.056(4) 0.037(4) -0.004(3) -0.004(3) 0.007(3)
C14 0.048(4) 0.032(3) 0.033(3) -0.003(3) -0.012(3) 0.003(3)
C23 0.044(3) 0.035(3) 0.029(3) -0.001(3) -0.015(3) 0.005(3)
C22 0.051(4) 0.029(3) 0.030(3) -0.001(2) -0.012(3) -0.004(3)

loop_
_atom_type_symbol
_atom_type_description
_atom_type_scat_dispersion_real
_atom_type_scat_dispersion_imag
_atom_type_scat_source
C C 0.0033 0.0016 'International Tables Vol C Tables 4.2.6.8 and 6.1.1.4'
H H 0.0000 0.0000 'International Tables Vol C Tables 4.2.6.8 and 6.1.1.4'
N N 0.0061 0.0033 'International Tables Vol C Tables 4.2.6.8 and 6.1.1.4'
F F 0.0171 0.0103 'International Tables Vol C Tables 4.2.6.8 and 6.1.1.4'
P P 0.1023 0.0942 'International Tables Vol C Tables 4.2.6.8 and 6.1.1.4'
Fe Fe 0.3463 0.8444 'International Tables Vol C Tables 4.2.6.8 and 6.1.1.4'
Se Se -0.0929 2.2259 'International Tables Vol C Tables 4.2.6.8 and 6.1.1.4'
Pd Pd -0.9988 1.0072 'International Tables Vol C Tables 4.2.6.8 and 6.1.1.4'

loop_
_geom_angle_atom_site_label_1
_geom_angle_atom_site_label_2
_geom_angle_atom_site_label_3
_geom_angle
Se4 Pd Se3 76.19(3)
Se4 Pd Se1 99.17(3)
Se3 Pd Se1 175.03(3)
Se4 Pd Se2 175.93(3)
Se3 Pd Se2 99.89(3)
Se1 Pd Se2 84.79(3)
C6 Se2 C11 98.5(3)
C6 Se2 Pd 100.2(2)
C11 Se2 Pd 112.9(2)
C22 Se4 C24 104.3(3)
C22 Se4 Pd 95.98(18)
C24 Se4 Pd 113.4(2)
C1 Se1 C26 100.3(3)
C1 Se1 Pd 101.0(2)
C26 Se1 Pd 112.1(2)
C14 Se3 C13 104.0(3)
C14 Se3 Pd 98.13(19)
C13 Se3 Pd 111.9(2)
C1 Fe C7 125.9(3)
C1 Fe C6 111.7(3)
C7 Fe C6 41.4(3)
C1 Fe C5 42.0(3)
C7 Fe C5 162.1(3)
C6 Fe C5 124.0(3)
C1 Fe C2 40.8(3)
C7 Fe C2 109.7(4)
C6 Fe C2 127.8(3)
C5 Fe C2 69.7(3)
C1 Fe C9 160.3(3)
C7 Fe C9 68.1(4)
C6 Fe C9 68.3(3)
C5 Fe C9 120.5(4)
C2 Fe C9 154.8(3)
C1 Fe C10 126.1(3)
C7 Fe C10 69.5(3)
C6 Fe C10 41.4(3)
C5 Fe C10 106.0(3)
C2 Fe C10 164.3(3)
C9 Fe C10 40.6(3)
C1 Fe C8 159.3(4)
C7 Fe C8 40.1(3)
C6 Fe C8 68.3(3)
C5 Fe C8 155.9(4)
C2 Fe C8 121.7(4)
C9 Fe C8 40.2(4)
C10 Fe C8 68.5(4)
C1 Fe C3 67.6(3)
C7 Fe C3 123.0(4)
C6 Fe C3 161.7(4)
C5 Fe C3 68.6(4)
C2 Fe C3 39.6(3)
C9 Fe C3 119.0(4)
C10 Fe C3 154.3(4)
C8 Fe C3 105.6(4)
C1 Fe C4 68.3(3)
C7 Fe C4 157.9(3)
C6 Fe C4 156.4(4)
C5 Fe C4 39.7(3)
C2 Fe C4 68.8(4)
C9 Fe C4 103.5(4)
C10 Fe C4 118.1(4)
C8 Fe C4 120.5(3)
C3 Fe C4 41.7(4)
F2 P1 F4 88.1(4)
F2 P1 F3 91.2(4)
F4 P1 F3 89.5(4)
F2 P1 F1 91.8(4)
F4 P1 F1 179.2(4)
F3 P1 F1 91.4(4)
F2 P1 F5 177.3(4)
F4 P1 F5 90.7(4)
F3 P1 F5 91.2(4)
F1 P1 F5 89.4(3)
F2 P1 F6 89.2(4)
F4 P1 F6 91.8(4)
F3 P1 F6 178.7(4)
F1 P1 F6 87.4(4)
F5 P1 F6 88.4(4)
F9 P2 F7 89.6(5)
F9 P2 F12 175.3(6)
F7 P2 F12 92.1(5)
F9 P2 F11 95.6(6)
F7 P2 F11 90.1(4)
F12 P2 F11 88.8(6)
F9 P2 F10 89.5(5)
F7 P2 F10 179.0(5)
F12 P2 F10 88.8(5)
F11 P2 F10 90.4(5)
F9 P2 F8 86.3(6)
F7 P2 F8 87.6(5)
F12 P2 F8 89.4(6)
F11 P2 F8 177.0(6)
F10 P2 F8 92.0(5)
C25 C24 Se4 120.1(5)
C25 C24 H24A 107.3
Se4 C24 H24A 107.3
C25 C24 H24B 107.3
Se4 C24 H24B 107.3
H24A C24 H24B 106.9
C26 C25 C24 114.0(6)
C26 C25 H25A 108.7
C24 C25 H25A 108.7
C26 C25 H25B 108.7
C24 C25 H25B 108.7
H25A C25 H25B 107.6
C25 C26 Se1 117.2(5)
C25 C26 H26A 108.0
Se1 C26 H26A 108.0
C25 C26 H26B 108.0
Se1 C26 H26B 108.0
H26A C26 H26B 107.2
C12 C13 Se3 117.5(5)
C12 C13 H13A 107.9
Se3 C13 H13A 107.9
C12 C13 H13B 107.9
Se3 C13 H13B 107.9
H13A C13 H13B 107.2
C12 C11 Se2 117.0(5)
C12 C11 H11A 108.0
Se2 C11 H11A 108.0
C12 C11 H11B 108.0
Se2 C11 H11B 108.0
H11A C11 H11B 107.3
C13 C12 C11 113.1(7)
C13 C12 H12A 109.0
C11 C12 H12A 109.0
C13 C12 H12B 109.0
C11 C12 H12B 109.0
H12A C12 H12B 107.8
C2 C1 C5 108.5(6)
C2 C1 Se1 124.3(6)
C5 C1 Se1 127.0(5)
C2 C1 Fe 70.4(4)
C5 C1 Fe 69.6(4)
Se1 C1 Fe 122.1(3)
C3 C2 C1 107.9(8)
C3 C2 Fe 70.6(5)
C1 C2 Fe 68.8(4)
C3 C2 H2 126.0
C1 C2 H2 126.0
Fe C2 H2 126.0
C2 C3 C4 109.0(7)
C2 C3 Fe 69.8(5)
C4 C3 Fe 69.9(5)
C2 C3 H3 125.5
C4 C3 H3 125.5
Fe C3 H3 125.5
C5 C4 C3 107.1(7)
C5 C4 Fe 68.8(4)
C3 C4 Fe 68.3(5)
C5 C4 H4 126.5
C3 C4 H4 126.5
Fe C4 H4 126.5
C4 C5 C1 107.5(7)
C4 C5 Fe 71.5(5)
C1 C5 Fe 68.4(4)
C4 C5 H5 126.3
C1 C5 H5 126.3
Fe C5 H5 126.3
C7 C6 C10 107.8(6)
C7 C6 Se2 123.7(6)
C10 C6 Se2 128.5(6)
C7 C6 Fe 69.2(4)
C10 C6 Fe 69.7(4)
Se2 C6 Fe 124.9(3)
C8 C7 C6 107.8(8)
C8 C7 Fe 70.5(5)
C6 C7 Fe 69.4(4)
C8 C7 H7 126.1
C6 C7 H7 126.1
Fe C7 H7 126.1
C7 C8 C9 108.7(8)
C7 C8 Fe 69.4(4)
C9 C8 Fe 69.7(4)
C7 C8 H8 125.7
C9 C8 H8 125.7
Fe C8 H8 125.7
C8 C9 C10 109.4(7)
C8 C9 Fe 70.1(5)
C10 C9 Fe 69.9(4)
C8 C9 H9 125.3
C10 C9 H9 125.3
Fe C9 H9 125.3
C9 C10 C6 106.3(7)
C9 C10 Fe 69.5(5)
C6 C10 Fe 68.9(4)
C9 C10 H10 126.8
C6 C10 H10 126.8
Fe C10 H10 126.8
C22 C21 C20 122.3(7)
C22 C21 H21 118.9
C20 C21 H21 118.9
C19 C20 C21 118.3(7)
C19 C20 H20 120.8
C21 C20 H20 120.8
C20 C19 C18 122.1(7)
C20 C19 H19 118.9
C18 C19 H19 118.9
C19 C18 C17 119.6(7)
C19 C18 C23 120.9(7)
C17 C18 C23 119.5(7)
C16 C17 C18 122.0(7)
C16 C17 H17 119.0
C18 C17 H17 119.0
C17 C16 C15 120.1(7)
C17 C16 H16 119.9
C15 C16 H16 119.9
C14 C15 C16 120.5(7)
C14 C15 H15 119.7
C16 C15 H15 119.7
C15 C14 C23 121.2(6)
C15 C14 Se3 115.5(5)
C23 C14 Se3 123.2(5)
C14 C23 C18 116.6(6)
C14 C23 C22 127.9(6)
C18 C23 C22 115.5(6)
C21 C22 C23 120.8(6)
C21 C22 Se4 118.2(5)
C23 C22 Se4 120.8(5)

loop_
_geom_bond_atom_site_label_1
_geom_bond_atom_site_label_2
_geom_bond_distance
Pd Se4 2.4107(7)
Pd Se3 2.4107(8)
Pd Se1 2.4334(8)
Pd Se2 2.4437(8)
Se2 C6 1.892(7)
Se2 C11 1.972(8)
Se4 C22 1.924(6)
Se4 C24 1.947(6)
Se1 C1 1.905(7)
Se1 C26 1.965(8)
Se3 C14 1.942(6)
Se3 C13 1.969(7)
Fe C1 2.003(7)
Fe C7 2.018(8)
Fe C6 2.020(7)
Fe C5 2.020(7)
Fe C2 2.023(8)
Fe C9 2.027(7)
Fe C10 2.032(8)
Fe C8 2.032(7)
Fe C3 2.033(8)
Fe C4 2.056(8)
P1 F2 1.549(6)
P1 F4 1.558(6)
P1 F3 1.558(6)
P1 F1 1.571(5)
P1 F5 1.579(6)
P1 F6 1.583(6)
P2 F9 1.537(8)
P2 F7 1.539(7)
P2 F12 1.543(8)
P2 F11 1.545(7)
P2 F10 1.566(7)
P2 F8 1.574(8)
C24 C25 1.512(10)
C24 H24A 0.9700
C24 H24B 0.9700
C25 C26 1.498(10)
C25 H25A 0.9700
C25 H25B 0.9700
C26 H26A 0.9700
C26 H26B 0.9700
C13 C12 1.484(11)
C13 H13A 0.9700
C13 H13B 0.9700
C11 C12 1.541(11)
C11 H11A 0.9700
C11 H11B 0.9700
C12 H12A 0.9700
C12 H12B 0.9700
C1 C2 1.404(10)
C1 C5 1.441(10)
C2 C3 1.373(12)
C2 H2 0.9800
C3 C4 1.457(14)
C3 H3 0.9800
C4 C5 1.384(10)
C4 H4 0.9800
C5 H5 0.9800
C6 C7 1.426(10)
C6 C10 1.432(10)
C7 C8 1.390(11)
C7 H7 0.9800
C8 C9 1.396(13)
C8 H8 0.9800
C9 C10 1.407(11)
C9 H9 0.9800
C10 H10 0.9800
C21 C22 1.365(9)
C21 C20 1.397(10)
C21 H21 0.9300
C20 C19 1.354(11)
C20 H20 0.9300
C19 C18 1.391(10)
C19 H19 0.9300
C18 C17 1.428(10)
C18 C23 1.430(9)
C17 C16 1.323(11)
C17 H17 0.9300
C16 C15 1.393(10)
C16 H16 0.9300
C15 C14 1.393(9)
C15 H15 0.9300
C14 C23 1.415(9)
C23 C22 1.440(9)
